data_7014400
loop_
_publ_author_name
'Hector, Andrew L.'
'Levason, William'
'Reid, Gillian'
'Webster, Michael'
'Zhang, Wenjian'

_publ_section_title
;
 Supramolecular assemblies of germanium(II) halides with O-, S- and
 Se-donor macrocycles - the effects of donor atom type upon structure.
;
_journal_issue 3
_journal_name_full 'Dalton transactions (Cambridge, England : 2003)'
_journal_page_first 694
_journal_page_last 700
_journal_paper_doi 10.1039/c0dt00749h
_journal_volume 40
_journal_year 2011
_chemical_formula_moiety 'C12 H24 Cl1 Ge1 O3 S3 1+, Cl3 Ge1 1-'
_chemical_formula_sum 'C12 H24 Cl4 Ge2 O3 S3'
_chemical_formula_weight 599.47
_chemical_name_common
;
Chloro(1,4,7-trioxa-10,13,16-
trithiacyclooctadecane)germanium(ii) trichlorogermanate
;
_chemical_name_systematic
;
Chloro(1,4,7-trioxa-10,13,16-trithiacyclooctadecane)germanium(II)
trichlorogermanate
;
_space_group_IT_number 14
_space_group_name_Hall '-P 2ybc'
_symmetry_cell_setting monoclinic
_symmetry_space_group_name_Hall '-P 2ybc'
_symmetry_space_group_name_H-M 'P 1 21/c 1'
_atom_sites_solution_hydrogens geom
_atom_sites_solution_primary direct
_atom_sites_solution_secondary difmap
_audit_creation_date 2010-03-22
_audit_creation_method 'SHELXL-97 + hand edit'
_cell_angle_alpha 90.00
_cell_angle_beta 98.159(10)
_cell_angle_gamma 90.00
_cell_formula_units_Z 4
_cell_length_a 13.906(3)
_cell_length_b 11.583(2)
_cell_length_c 14.273(3)
_cell_measurement_reflns_used 5276
_cell_measurement_temperature 120(2)
_cell_measurement_theta_max 27.48
_cell_measurement_theta_min 2.91
_cell_volume 2275.7(8)
_computing_structure_refinement 'SHELXL-97 (Sheldrick, 1997)'
_computing_structure_solution 'SHELXS-97 (Sheldrick, 1997)'
_diffrn_ambient_temperature 120(2)
_diffrn_measured_fraction_theta_full 0.990
_diffrn_measured_fraction_theta_max 0.990
_diffrn_measurement_device_type 'Bruker-Nonius 95mm CCD camera on \k-goniostat'
_diffrn_measurement_method '\f & \w scans'
_diffrn_radiation_monochromator '10cm confocal mirrors'
_diffrn_radiation_source 'Bruker-Nonius FR591 rotating anode'
_diffrn_radiation_type MoK\a
_diffrn_radiation_wavelength 0.71073
_diffrn_reflns_av_R_equivalents 0.0860
_diffrn_reflns_av_sigmaI/netI 0.0811
_diffrn_reflns_limit_h_max 18
_diffrn_reflns_limit_h_min -17
_diffrn_reflns_limit_k_max 14
_diffrn_reflns_limit_k_min -15
_diffrn_reflns_limit_l_max 18
_diffrn_reflns_limit_l_min -18
_diffrn_reflns_number 25335
_diffrn_reflns_theta_full 27.54
_diffrn_reflns_theta_max 27.54
_diffrn_reflns_theta_min 2.96
_diffrn_standards_number 0
_exptl_absorpt_coefficient_mu 3.396
_exptl_absorpt_correction_T_max 1.0000
_exptl_absorpt_correction_T_min 0.7534
_exptl_absorpt_correction_type multi-scan
_exptl_absorpt_process_details 'G.M. Sheldrick, (2007). SADABS. Version 2007/2. Bruker AXS Inc.'
_exptl_crystal_colour colourless
_exptl_crystal_density_diffrn 1.750
_exptl_crystal_density_method 'not measured'
_exptl_crystal_description plate
_exptl_crystal_F_000 1200
_exptl_crystal_size_max 0.10
_exptl_crystal_size_mid 0.08
_exptl_crystal_size_min 0.02
_refine_diff_density_max 0.919
_refine_diff_density_min -0.710
_refine_diff_density_rms 0.173
_refine_ls_extinction_method none
_refine_ls_goodness_of_fit_ref 1.182
_refine_ls_hydrogen_treatment constr
_refine_ls_matrix_type full
_refine_ls_number_parameters 217
_refine_ls_number_reflns 5190
_refine_ls_number_restraints 0
_refine_ls_restrained_S_all 1.182
_refine_ls_R_factor_all 0.1209
_refine_ls_R_factor_gt 0.0738
_refine_ls_shift/su_max 0.001
_refine_ls_shift/su_mean 0.000
_refine_ls_structure_factor_coef Fsqd
_refine_ls_weighting_details 'w=1/[\s^2^(Fo^2^)+(0.0000P)^2^+16.9448P] where P=(Fo^2^+2Fc^2^)/3'
_refine_ls_weighting_scheme calc
_refine_ls_wR_factor_gt 0.1174
_refine_ls_wR_factor_ref 0.1338
_reflns_number_gt 3651
_reflns_number_total 5190
_reflns_threshold_expression I>2sigma(I)
_cod_data_source_file C0DT00749H.TXT
_cod_data_source_block 09wz813
_cod_original_cell_volume 2275.7(7)
_cod_original_sg_symbol_H-M 'P 21/c'
_cod_database_code 7014400

loop_
_symmetry_equiv_pos_as_xyz
'x, y, z'
'-x, y+1/2, -z+1/2'
'-x, -y, -z'
'x, -y-1/2, z-1/2'

loop_
_atom_site_label
_atom_site_type_symbol
_atom_site_fract_x
_atom_site_fract_y
_atom_site_fract_z
_atom_site_U_iso_or_equiv
_atom_site_adp_type
_atom_site_occupancy
_atom_site_symmetry_multiplicity
_atom_site_calc_flag
_atom_site_refinement_flags
_atom_site_disorder_assembly
_atom_site_disorder_group
Ge1 Ge 0.81568(5) 0.02470(6) 0.16979(5) 0.01974(17) Uani 1 1 d . . .
Cl1 Cl 0.89257(12) 0.17487(13) 0.11310(11) 0.0238(4) Uani 1 1 d . . .
S1 S 0.95954(12) 0.02792(14) 0.32540(11) 0.0199(3) Uani 1 1 d . . .
S2 S 0.80900(14) 0.06976(16) 0.47252(12) 0.0309(4) Uani 1 1 d . . .
S3 S 0.72643(12) 0.19071(15) 0.27142(12) 0.0233(4) Uani 1 1 d . . .
O1 O 0.6715(3) 0.1091(4) 0.0601(3) 0.0251(10) Uani 1 1 d . . .
O2 O 0.7881(3) -0.0642(4) 0.0073(3) 0.0255(10) Uani 1 1 d . . .
O3 O 0.9597(3) -0.0854(4) 0.1285(3) 0.0196(9) Uani 1 1 d . . .
C1 C 0.9228(5) -0.0888(6) 0.3990(4) 0.0214(14) Uani 1 1 d . . .
H1A H 0.9279 -0.1637 0.3666 0.026 Uiso 1 1 calc R . .
H1B H 0.9669 -0.0910 0.4599 0.026 Uiso 1 1 calc R . .
C2 C 0.8185(5) -0.0708(6) 0.4178(5) 0.0246(15) Uani 1 1 d . . .
H2A H 0.8004 -0.1322 0.4603 0.029 Uiso 1 1 calc R . .
H2B H 0.7735 -0.0749 0.3576 0.029 Uiso 1 1 calc R . .
C3 C 0.6812(5) 0.1041(7) 0.4395(5) 0.0325(17) Uani 1 1 d . . .
H3A H 0.6421 0.0471 0.4695 0.039 Uiso 1 1 calc R . .
H3B H 0.6686 0.1810 0.4656 0.039 Uiso 1 1 calc R . .
C4 C 0.6463(5) 0.1053(6) 0.3340(5) 0.0253(15) Uani 1 1 d . . .
H4A H 0.5798 0.1378 0.3222 0.030 Uiso 1 1 calc R . .
H4B H 0.6437 0.0252 0.3096 0.030 Uiso 1 1 calc R . .
C5 C 0.6382(5) 0.2459(6) 0.1751(5) 0.0289(16) Uani 1 1 d . . .
H5A H 0.5848 0.2840 0.2025 0.035 Uiso 1 1 calc R . .
H5B H 0.6701 0.3055 0.1404 0.035 Uiso 1 1 calc R . .
C6 C 0.5948(5) 0.1550(6) 0.1052(5) 0.0276(16) Uani 1 1 d . . .
H6A H 0.5644 0.0930 0.1386 0.033 Uiso 1 1 calc R . .
H6B H 0.5444 0.1898 0.0576 0.033 Uiso 1 1 calc R . .
C7 C 0.6384(5) 0.0334(6) -0.0171(5) 0.0299(16) Uani 1 1 d . . .
H7A H 0.5902 0.0734 -0.0637 0.036 Uiso 1 1 calc R . .
H7B H 0.6072 -0.0356 0.0063 0.036 Uiso 1 1 calc R . .
C8 C 0.7238(5) -0.0012(7) -0.0620(5) 0.0309(17) Uani 1 1 d . . .
H8A H 0.7030 -0.0503 -0.1180 0.037 Uiso 1 1 calc R . .
H8B H 0.7569 0.0679 -0.0828 0.037 Uiso 1 1 calc R . .
C9 C 0.8752(5) -0.1000(6) -0.0268(5) 0.0233(14) Uani 1 1 d . . .
H9A H 0.9115 -0.0320 -0.0450 0.028 Uiso 1 1 calc R . .
H9B H 0.8595 -0.1504 -0.0830 0.028 Uiso 1 1 calc R . .
C10 C 0.9349(5) -0.1648(6) 0.0518(4) 0.0243(15) Uani 1 1 d . . .
H10A H 0.8973 -0.2304 0.0723 0.029 Uiso 1 1 calc R . .
H10B H 0.9945 -0.1955 0.0302 0.029 Uiso 1 1 calc R . .
C11 C 1.0265(5) -0.1358(6) 0.2045(4) 0.0213(14) Uani 1 1 d . . .
H11A H 1.0838 -0.1678 0.1796 0.026 Uiso 1 1 calc R . .
H11B H 0.9944 -0.1990 0.2350 0.026 Uiso 1 1 calc R . .
C12 C 1.0571(5) -0.0420(6) 0.2747(5) 0.0233(14) Uani 1 1 d . . .
H12A H 1.0924 0.0177 0.2434 0.028 Uiso 1 1 calc R . .
H12B H 1.1033 -0.0750 0.3270 0.028 Uiso 1 1 calc R . .
Ge2 Ge 0.33836(6) 0.29943(7) 0.88551(5) 0.0307(2) Uani 1 1 d . . .
Cl2 Cl 0.39691(15) 0.45966(17) 0.82133(18) 0.0482(6) Uani 1 1 d . . .
Cl3 Cl 0.20523(12) 0.27903(15) 0.77162(12) 0.0296(4) Uani 1 1 d . . .
Cl4 Cl 0.43132(13) 0.16849(16) 0.81698(15) 0.0393(5) Uani 1 1 d . . .

loop_
_atom_site_aniso_label
_atom_site_aniso_U_11
_atom_site_aniso_U_22
_atom_site_aniso_U_33
_atom_site_aniso_U_23
_atom_site_aniso_U_13
_atom_site_aniso_U_12
Ge1 0.0236(4) 0.0178(3) 0.0178(3) 0.0003(3) 0.0031(3) -0.0026(3)
Cl1 0.0310(9) 0.0175(8) 0.0243(8) 0.0008(6) 0.0081(7) -0.0055(7)
S1 0.0252(8) 0.0183(8) 0.0158(7) 0.0001(6) 0.0017(6) -0.0010(7)
S2 0.0389(11) 0.0325(10) 0.0208(9) -0.0062(7) 0.0019(8) 0.0088(8)
S3 0.0257(9) 0.0216(9) 0.0232(8) 0.0006(7) 0.0058(7) 0.0020(7)
O1 0.021(2) 0.030(3) 0.023(2) -0.001(2) 0.000(2) 0.004(2)
O2 0.028(3) 0.031(3) 0.017(2) -0.0002(19) 0.003(2) 0.000(2)
O3 0.023(2) 0.022(2) 0.014(2) -0.0039(17) 0.0025(18) 0.0009(19)
C1 0.027(4) 0.019(3) 0.019(3) 0.005(3) 0.004(3) 0.002(3)
C2 0.026(4) 0.025(4) 0.024(3) 0.002(3) 0.005(3) 0.001(3)
C3 0.042(4) 0.031(4) 0.028(4) 0.001(3) 0.016(3) 0.013(4)
C4 0.015(3) 0.033(4) 0.030(4) 0.004(3) 0.011(3) 0.002(3)
C5 0.029(4) 0.026(4) 0.034(4) 0.009(3) 0.011(3) 0.008(3)
C6 0.024(4) 0.029(4) 0.030(4) 0.007(3) 0.003(3) 0.009(3)
C7 0.029(4) 0.028(4) 0.029(4) -0.008(3) -0.007(3) 0.000(3)
C8 0.037(4) 0.034(4) 0.020(3) 0.001(3) -0.001(3) 0.007(3)
C9 0.031(4) 0.017(3) 0.022(3) -0.006(3) 0.005(3) 0.003(3)
C10 0.029(4) 0.025(4) 0.020(3) -0.008(3) 0.007(3) 0.002(3)
C11 0.022(3) 0.023(4) 0.018(3) 0.001(3) 0.001(3) 0.003(3)
C12 0.021(3) 0.026(4) 0.023(3) 0.002(3) 0.002(3) 0.000(3)
Ge2 0.0309(4) 0.0370(5) 0.0239(4) -0.0033(3) 0.0027(3) -0.0032(4)
Cl2 0.0383(11) 0.0232(10) 0.0836(17) -0.0010(10) 0.0103(11) -0.0038(9)
Cl3 0.0254(9) 0.0290(10) 0.0335(9) 0.0033(7) 0.0005(7) 0.0012(7)
Cl4 0.0297(10) 0.0286(10) 0.0598(13) 0.0068(9) 0.0074(9) 0.0068(8)

loop_
_atom_type_symbol
_atom_type_description
_atom_type_scat_dispersion_real
_atom_type_scat_dispersion_imag
_atom_type_scat_source
C C 0.0033 0.0016 'International Tables Vol C Tables 4.2.6.8 and 6.1.1.4'
H H 0.0000 0.0000 'International Tables Vol C Tables 4.2.6.8 and 6.1.1.4'
O O 0.0106 0.0060 'International Tables Vol C Tables 4.2.6.8 and 6.1.1.4'
S S 0.1246 0.1234 'International Tables Vol C Tables 4.2.6.8 and 6.1.1.4'
Cl Cl 0.1484 0.1585 'International Tables Vol C Tables 4.2.6.8 and 6.1.1.4'
Ge Ge 0.1547 1.8001 'International Tables Vol C Tables 4.2.6.8 and 6.1.1.4'

loop_
_geom_angle_atom_site_label_1
_geom_angle_atom_site_label_2
_geom_angle_atom_site_label_3
_geom_angle
_geom_angle_site_symmetry_1
_geom_angle_site_symmetry_3
_geom_angle_publ_flag
Cl1 Ge1 O3 82.70(11) . . ?
Cl1 Ge1 O2 90.15(11) . . ?
O3 Ge1 O2 66.32(14) . . ?
Cl1 Ge1 O1 81.71(12) . . ?
O3 Ge1 O1 129.20(14) . . ?
O2 Ge1 O1 65.70(15) . . ?
Cl1 Ge1 S1 87.25(6) . . ?
O3 Ge1 S1 71.72(10) . . ?
O2 Ge1 S1 137.94(11) . . ?
O1 Ge1 S1 154.17(11) . . ?
Cl1 Ge1 S3 85.63(6) . . ?
O3 Ge1 S3 153.59(10) . . ?
O2 Ge1 S3 137.48(11) . . ?
O1 Ge1 S3 71.82(11) . . ?
S1 Ge1 S3 84.16(5) . . ?
Cl1 Ge1 S2 109.95(5) . . ?
O3 Ge1 S2 114.98(10) . . ?
O2 Ge1 S2 159.90(11) . . ?
O1 Ge1 S2 115.80(10) . . ?
S1 Ge1 S2 47.11(4) . . ?
S3 Ge1 S2 48.13(4) . . ?
C12 S1 C1 100.6(3) . . ?
C12 S1 Ge1 99.8(2) . . ?
C1 S1 Ge1 102.8(2) . . ?
C3 S2 C2 102.3(3) . . ?
C3 S2 Ge1 85.8(2) . . ?
C2 S2 Ge1 57.0(2) . . ?
C4 S3 C5 99.7(3) . . ?
C4 S3 Ge1 103.2(2) . . ?
C5 S3 Ge1 98.7(2) . . ?
C6 O1 C7 113.4(5) . . ?
C6 O1 Ge1 116.0(4) . . ?
C7 O1 Ge1 112.1(4) . . ?
C9 O2 C8 112.9(5) . . ?
C9 O2 Ge1 114.0(4) . . ?
C8 O2 Ge1 115.2(4) . . ?
C10 O3 C11 111.9(5) . . ?
C10 O3 Ge1 113.0(4) . . ?
C11 O3 Ge1 118.5(3) . . ?
C2 C1 S1 110.5(4) . . ?
C2 C1 H1A 109.6 . . ?
S1 C1 H1A 109.6 . . ?
C2 C1 H1B 109.6 . . ?
S1 C1 H1B 109.6 . . ?
H1A C1 H1B 108.1 . . ?
C1 C2 S2 109.1(5) . . ?
C1 C2 H2A 109.9 . . ?
S2 C2 H2A 109.9 . . ?
C1 C2 H2B 109.9 . . ?
S2 C2 H2B 109.9 . . ?
H2A C2 H2B 108.3 . . ?
C4 C3 S2 115.0(5) . . ?
C4 C3 H3A 108.5 . . ?
S2 C3 H3A 108.5 . . ?
C4 C3 H3B 108.5 . . ?
S2 C3 H3B 108.5 . . ?
H3A C3 H3B 107.5 . . ?
C3 C4 S3 111.2(5) . . ?
C3 C4 H4A 109.4 . . ?
S3 C4 H4A 109.4 . . ?
C3 C4 H4B 109.4 . . ?
S3 C4 H4B 109.4 . . ?
H4A C4 H4B 108.0 . . ?
C6 C5 S3 114.5(5) . . ?
C6 C5 H5A 108.6 . . ?
S3 C5 H5A 108.6 . . ?
C6 C5 H5B 108.6 . . ?
S3 C5 H5B 108.6 . . ?
H5A C5 H5B 107.6 . . ?
O1 C6 C5 107.7(6) . . ?
O1 C6 H6A 110.2 . . ?
C5 C6 H6A 110.2 . . ?
O1 C6 H6B 110.2 . . ?
C5 C6 H6B 110.2 . . ?
H6A C6 H6B 108.5 . . ?
O1 C7 C8 108.0(6) . . ?
O1 C7 H7A 110.1 . . ?
C8 C7 H7A 110.1 . . ?
O1 C7 H7B 110.1 . . ?
C8 C7 H7B 110.1 . . ?
H7A C7 H7B 108.4 . . ?
O2 C8 C7 107.4(5) . . ?
O2 C8 H8A 110.2 . . ?
C7 C8 H8A 110.2 . . ?
O2 C8 H8B 110.2 . . ?
C7 C8 H8B 110.2 . . ?
H8A C8 H8B 108.5 . . ?
O2 C9 C10 107.3(5) . . ?
O2 C9 H9A 110.3 . . ?
C10 C9 H9A 110.3 . . ?
O2 C9 H9B 110.3 . . ?
C10 C9 H9B 110.3 . . ?
H9A C9 H9B 108.5 . . ?
O3 C10 C9 107.3(5) . . ?
O3 C10 H10A 110.3 . . ?
C9 C10 H10A 110.3 . . ?
O3 C10 H10B 110.3 . . ?
C9 C10 H10B 110.3 . . ?
H10A C10 H10B 108.5 . . ?
O3 C11 C12 107.5(5) . . ?
O3 C11 H11A 110.2 . . ?
C12 C11 H11A 110.2 . . ?
O3 C11 H11B 110.2 . . ?
C12 C11 H11B 110.2 . . ?
H11A C11 H11B 108.5 . . ?
C11 C12 S1 115.6(5) . . ?
C11 C12 H12A 108.4 . . ?
S1 C12 H12A 108.4 . . ?
C11 C12 H12B 108.4 . . ?
S1 C12 H12B 108.4 . . ?
H12A C12 H12B 107.4 . . ?
Cl2 Ge2 Cl3 95.60(8) . . ?
Cl2 Ge2 Cl4 96.43(8) . . ?
Cl3 Ge2 Cl4 94.38(7) . . ?

loop_
_geom_bond_atom_site_label_1
_geom_bond_atom_site_label_2
_geom_bond_distance
_geom_bond_site_symmetry_2
_geom_bond_publ_flag
Ge1 Cl1 2.2515(17) . ?
Ge1 O3 2.514(4) . ?
Ge1 O2 2.516(4) . ?
Ge1 O1 2.556(4) . ?
Ge1 S1 2.7703(17) . ?
Ge1 S3 2.8022(18) . ?
Ge1 S2 4.366(2) . ?
S1 C12 1.815(7) . ?
S1 C1 1.829(6) . ?
S2 C3 1.818(8) . ?
S2 C2 1.818(7) . ?
S3 C4 1.817(6) . ?
S3 C5 1.824(7) . ?
O1 C6 1.425(8) . ?
O1 C7 1.432(8) . ?
O2 C9 1.430(8) . ?
O2 C8 1.436(8) . ?
O3 C10 1.434(7) . ?
O3 C11 1.447(7) . ?
C1 C2 1.527(9) . ?
C1 H1A 0.9900 . ?
C1 H1B 0.9900 . ?
C2 H2A 0.9900 . ?
C2 H2B 0.9900 . ?
C3 C4 1.515(9) . ?
C3 H3A 0.9900 . ?
C3 H3B 0.9900 . ?
C4 H4A 0.9900 . ?
C4 H4B 0.9900 . ?
C5 C6 1.515(10) . ?
C5 H5A 0.9900 . ?
C5 H5B 0.9900 . ?
C6 H6A 0.9900 . ?
C6 H6B 0.9900 . ?
C7 C8 1.482(10) . ?
C7 H7A 0.9900 . ?
C7 H7B 0.9900 . ?
C8 H8A 0.9900 . ?
C8 H8B 0.9900 . ?
C9 C10 1.498(9) . ?
C9 H9A 0.9900 . ?
C9 H9B 0.9900 . ?
C10 H10A 0.9900 . ?
C10 H10B 0.9900 . ?
C11 C12 1.499(9) . ?
C11 H11A 0.9900 . ?
C11 H11B 0.9900 . ?
C12 H12A 0.9900 . ?
C12 H12B 0.9900 . ?
Ge2 Cl2 2.271(2) . ?
Ge2 Cl3 2.2959(19) . ?
Ge2 Cl4 2.299(2) . ?

loop_
_geom_torsion_atom_site_label_1
_geom_torsion_atom_site_label_2
_geom_torsion_atom_site_label_3
_geom_torsion_atom_site_label_4
_geom_torsion
_geom_torsion_site_symmetry_1
_geom_torsion_site_symmetry_2
_geom_torsion_site_symmetry_3
_geom_torsion_site_symmetry_4
_geom_torsion_publ_flag
S1 C1 C2 S2 -56.7(5) . . . . ?
S2 C3 C4 S3 -49.3(7) . . . . ?
S3 C5 C6 O1 -63.8(6) . . . . ?
O1 C7 C8 O2 63.0(7) . . . . ?
O2 C9 C10 O3 -63.2(6) . . . . ?
O3 C11 C12 S1 58.7(6) . . . . ?
